data_4328268
loop_
_publ_author_name
'Nora Planas'
'Gemma Christian'
'Stephan Roeser'
'Elena Mas-Marz\'a'
'Mohan-Rao Kollipara'
'Jordi Benet-Buchholz'
'Feliu Maseras'
'Antoni Llobet'

_publ_section_title
;
 Substitution Reactions in Dinuclear Ru-Hbpp Complexes: an Evaluation of
 Through-Space Interactions
;
_journal_name_full 'Inorganic Chemistry'
_journal_page_first 1889
_journal_page_last 1901
_journal_paper_doi 10.1021/ic202225g
_journal_volume 51
_journal_year 2012
_chemical_formula_sum 'C55 H42 N18 O3 Ru2'
_chemical_formula_weight 1205.21
_chemical_name_systematic
;
 ?
;
_space_group_IT_number 14
_symmetry_cell_setting monoclinic
_symmetry_space_group_name_Hall '-P 2yn'
_symmetry_space_group_name_H-M 'P 1 21/n 1'
_atom_sites_solution_hydrogens geom
_atom_sites_solution_primary direct
_atom_sites_solution_secondary difmap
_audit_creation_method SHELXL-97
_cell_angle_alpha 90.00
_cell_angle_beta 98.178(2)
_cell_angle_gamma 90.00
_cell_formula_units_Z 4
_cell_length_a 15.5976(7)
_cell_length_b 14.0158(7)
_cell_length_c 23.0456(11)
_cell_measurement_reflns_used 9303
_cell_measurement_temperature 100(2)
_cell_measurement_theta_max 39.22
_cell_measurement_theta_min 2.78
_cell_volume 4986.8(4)
_computing_cell_refinement 'Bruker-Nonius Apex v1.0-22 2002'
_computing_data_collection 'Bruker-Nonius Apex v1.0-22 2002'
_computing_data_reduction 'SAINT+ Version 7.06A Bruker-Nonius, 2004'
_computing_molecular_graphics 'Shelxtl Version 6.12 (Sheldrick, 2001)'
_computing_publication_material 'Shelxtl Version 6.12 (Sheldrick, 2001)'
_computing_structure_refinement 'Shelxtl Version 6.12 (Sheldrick, 2001)'
_computing_structure_solution 'Shelxtl Version 6.12 (Sheldrick, 2001)'
_diffrn_ambient_temperature 100(2)
_diffrn_detector_area_resol_mean 512
_diffrn_detector_type '4K CCD area detector APEX II'
_diffrn_measured_fraction_theta_full 0.967
_diffrn_measured_fraction_theta_max 0.967
_diffrn_measurement_device_type 'Kappa 4-axis goniometer bruker-nonius'
_diffrn_measurement_method
;
 Fullsphere data collection, phi and omega scans
;
_diffrn_measurement_specimen_support 'magnetic support whith 10 micron nylon fiber cryoloop'
_diffrn_radiation_monochromator 'Multilayer Montel 200 mirrors'
_diffrn_radiation_type MoK\a
_diffrn_radiation_wavelength 0.71073
_diffrn_reflns_av_R_equivalents 0.0385
_diffrn_reflns_av_sigmaI/netI 0.0394
_diffrn_reflns_limit_h_max 27
_diffrn_reflns_limit_h_min -24
_diffrn_reflns_limit_k_max 24
_diffrn_reflns_limit_k_min -23
_diffrn_reflns_limit_l_max 41
_diffrn_reflns_limit_l_min -41
_diffrn_reflns_number 112371
_diffrn_reflns_theta_full 39.34
_diffrn_reflns_theta_max 39.34
_diffrn_reflns_theta_min 2.78
_diffrn_source 'rotating anode x-ray tube'
_diffrn_source_current 70
_diffrn_source_power 50
_diffrn_source_size '3 mm x 0.3 mm fine focus'
_diffrn_source_type 'Bruker-Nonius FR 591'
_exptl_absorpt_coefficient_mu 0.673
_exptl_absorpt_correction_T_max 1.0000
_exptl_absorpt_correction_T_min 0.9478
_exptl_absorpt_correction_type empirical
_exptl_absorpt_process_details
; 
 SADABS Version 2.1 2003 Bruker-Nonius
 Blessing, Acta Cryst. (1995) A51 33-38
;
_exptl_crystal_colour purple
_exptl_crystal_density_diffrn 1.605
_exptl_crystal_description Block
_exptl_crystal_F_000 2440
_exptl_crystal_size_max 0.10
_exptl_crystal_size_mid 0.05
_exptl_crystal_size_min 0.02
_refine_diff_density_max 2.556
_refine_diff_density_min -3.147
_refine_diff_density_rms 0.151
_refine_ls_extinction_method none
_refine_ls_goodness_of_fit_ref 1.128
_refine_ls_hydrogen_treatment noref
_refine_ls_matrix_type full
_refine_ls_number_parameters 706
_refine_ls_number_reflns 28637
_refine_ls_number_restraints 0
_refine_ls_restrained_S_all 1.128
_refine_ls_R_factor_all 0.0824
_refine_ls_R_factor_gt 0.0593
_refine_ls_shift/su_max 0.005
_refine_ls_shift/su_mean 0.000
_refine_ls_structure_factor_coef Fsqd
_refine_ls_weighting_details 'calc w=1/[\s^2^(Fo^2^)+(0.0396P)^2^+15.9541P] where P=(Fo^2^+2Fc^2^)/3'
_refine_ls_weighting_scheme calc
_refine_ls_wR_factor_gt 0.1372
_refine_ls_wR_factor_ref 0.1496
_reflns_number_gt 22222
_reflns_number_total 28637
_cod_data_source_file ic202225g_si_002_1.cif
_cod_data_source_block 3a_np01_0m
_cod_database_code 4328268

loop_
_symmetry_equiv_pos_as_xyz
'x, y, z'
'-x+1/2, y+1/2, -z+1/2'
'-x, -y, -z'
'x-1/2, -y-1/2, z-1/2'

loop_
_atom_site_label
_atom_site_type_symbol
_atom_site_fract_x
_atom_site_fract_y
_atom_site_fract_z
_atom_site_U_iso_or_equiv
_atom_site_adp_type
_atom_site_occupancy
_atom_site_symmetry_multiplicity
_atom_site_calc_flag
_atom_site_refinement_flags
Ru1 Ru 0.923529(12) 0.713565(12) 0.198340(9) 0.01736(4) Uani 1 1 d .
N1 N 0.95286(14) 0.63244(14) 0.27321(11) 0.0220(4) Uani 1 1 d .
C1 C 0.93792(17) 0.53838(17) 0.27798(15) 0.0255(5) Uani 1 1 d .
H1A H 0.9143 0.5041 0.2438 0.031 Uiso 1 1 calc R
Ru2 Ru 1.054016(11) 1.008655(12) 0.199697(8) 0.01436(4) Uani 1 1 d .
N2 N 0.99401(13) 0.81185(14) 0.25667(10) 0.0185(3) Uani 1 1 d .
C2 C 0.95544(19) 0.4895(2) 0.33042(16) 0.0322(6) Uani 1 1 d .
H2A H 0.9451 0.4229 0.3318 0.039 Uiso 1 1 calc R
N3 N 1.01306(13) 0.90630(13) 0.25733(9) 0.0175(3) Uani 1 1 d .
C3 C 0.9882(2) 0.5384(2) 0.38082(18) 0.0371(8) Uani 1 1 d .
H3A H 0.9996 0.5061 0.4173 0.044 Uiso 1 1 calc R
N4 N 1.05840(13) 1.08584(14) 0.27613(9) 0.0174(3) Uani 1 1 d .
C4 C 1.0041(2) 0.6357(2) 0.37707(16) 0.0337(7) Uani 1 1 d .
H4A H 1.0263 0.6712 0.4110 0.040 Uiso 1 1 calc R
C5 C 0.98686(17) 0.68038(19) 0.32248(13) 0.0248(5) Uani 1 1 d .
N5 N 1.03589(14) 0.66589(15) 0.16771(11) 0.0213(4) Uani 1 1 d .
C6 C 1.00453(17) 0.78092(18) 0.31356(12) 0.0227(4) Uani 1 1 d .
N6 N 0.85740(13) 0.60980(14) 0.15032(11) 0.0206(4) Uani 1 1 d .
C7 C 1.02563(18) 0.85660(19) 0.35172(12) 0.0237(5) Uani 1 1 d .
H7A H 1.0351 0.8557 0.3934 0.028 Uiso 1 1 calc R
N7 N 0.80600(13) 0.75264(14) 0.22826(10) 0.0193(4) Uani 1 1 d .
N8 N 1.18550(13) 0.97274(14) 0.22696(9) 0.0172(3) Uani 1 1 d .
C8 C 1.02958(16) 0.93450(18) 0.31440(11) 0.0205(4) Uani 1 1 d .
N9 N 1.09441(13) 1.11582(13) 0.15201(9) 0.0170(3) Uani 1 1 d .
C9 C 1.05011(15) 1.03448(17) 0.32536(11) 0.0191(4) Uani 1 1 d .
N10 N 0.92603(13) 1.05198(14) 0.17162(10) 0.0179(3) Uani 1 1 d .
C10 C 1.05951(17) 1.0770(2) 0.38044(12) 0.0241(5) Uani 1 1 d .
H10A H 1.0541 1.0398 0.4142 0.029 Uiso 1 1 calc R
C11 C 1.07680(18) 1.1741(2) 0.38587(13) 0.0249(5) Uani 1 1 d .
H11A H 1.0832 1.2042 0.4232 0.030 Uiso 1 1 calc R
N11 N 0.89256(14) 0.79925(14) 0.12786(10) 0.0204(4) Uani 1 1 d .
C12 C 1.08461(16) 1.22648(18) 0.33557(12) 0.0224(4) Uani 1 1 d .
H12A H 1.0962 1.2930 0.3380 0.027 Uiso 1 1 calc R
N12 N 1.06113(14) 0.92776(15) 0.12764(10) 0.0195(3) Uani 1 1 d .
N13 N 0.97269(15) 0.53084(16) 0.10967(12) 0.0250(4) Uani 1 1 d .
C13 C 1.07526(15) 1.17995(16) 0.28183(11) 0.0188(4) Uani 1 1 d .
H13B H 1.0810 1.2160 0.2477 0.023 Uiso 1 1 calc R
N14 N 0.71029(15) 0.64866(18) 0.16318(12) 0.0270(4) Uani 1 1 d .
C14 C 1.11087(18) 0.7143(2) 0.18489(16) 0.0304(6) Uani 1 1 d .
H14B H 1.1083 0.7683 0.2095 0.036 Uiso 1 1 calc R
N15 N 1.24886(15) 1.09008(18) 0.16730(11) 0.0264(4) Uani 1 1 d .
C15 C 1.19012(19) 0.6906(2) 0.16920(18) 0.0358(7) Uani 1 1 d .
H15B H 1.2402 0.7271 0.1829 0.043 Uiso 1 1 calc R
N16 N 0.95748(15) 1.18052(17) 0.10683(11) 0.0241(4) Uani 1 1 d .
C16 C 1.19533(19) 0.6125(3) 0.13299(17) 0.0357(7) Uani 1 1 d .
H16B H 1.2489 0.5941 0.1212 0.043 Uiso 1 1 calc R
C17 C 1.1206(2) 0.5623(2) 0.11457(16) 0.0330(6) Uani 1 1 d .
H17A H 1.1226 0.5088 0.0895 0.040 Uiso 1 1 calc R
C18 C 1.04092(16) 0.58878(19) 0.13229(13) 0.0240(5) Uani 1 1 d .
C19 C 0.89234(16) 0.54328(16) 0.11722(12) 0.0204(4) Uani 1 1 d .
C20 C 0.82181(17) 0.48448(16) 0.08572(12) 0.0213(4) Uani 1 1 d .
C21 C 0.8217(2) 0.40547(19) 0.04928(13) 0.0261(5) Uani 1 1 d .
H21A H 0.8743 0.3791 0.0401 0.031 Uiso 1 1 calc R
C22 C 0.7419(2) 0.3663(2) 0.02668(14) 0.0289(5) Uani 1 1 d .
H22A H 0.7400 0.3123 0.0016 0.035 Uiso 1 1 calc R
C23 C 0.6646(2) 0.4049(2) 0.04020(14) 0.0311(6) Uani 1 1 d .
H23A H 0.6110 0.3766 0.0244 0.037 Uiso 1 1 calc R
C24 C 0.66515(19) 0.4842(2) 0.07644(14) 0.0288(5) Uani 1 1 d .
H24A H 0.6127 0.5108 0.0857 0.035 Uiso 1 1 calc R
C25 C 0.74472(17) 0.52311(18) 0.09865(12) 0.0227(4) Uani 1 1 d .
C26 C 0.76920(16) 0.60150(18) 0.14041(12) 0.0218(4) Uani 1 1 d .
C27 C 0.72673(16) 0.71580(18) 0.20674(13) 0.0229(4) Uani 1 1 d .
C28 C 0.65133(18) 0.7430(2) 0.22996(15) 0.0295(6) Uani 1 1 d .
H28A H 0.5971 0.7171 0.2133 0.035 Uiso 1 1 calc R
C29 C 0.65435(19) 0.8053(2) 0.27562(15) 0.0291(6) Uani 1 1 d .
H29A H 0.6035 0.8224 0.2915 0.035 Uiso 1 1 calc R
C30 C 0.73482(19) 0.8429(2) 0.29792(14) 0.0279(5) Uani 1 1 d .
H30A H 0.7404 0.8867 0.3297 0.033 Uiso 1 1 calc R
C31 C 0.80636(17) 0.81551(18) 0.27323(13) 0.0229(4) Uani 1 1 d .
H31A H 0.8605 0.8428 0.2889 0.027 Uiso 1 1 calc R
C32 C 1.20670(17) 0.90194(18) 0.26662(13) 0.0239(5) Uani 1 1 d .
H32A H 1.1605 0.8695 0.2810 0.029 Uiso 1 1 calc R
C33 C 1.28967(19) 0.8735(2) 0.28766(15) 0.0296(6) Uani 1 1 d .
H33A H 1.2993 0.8228 0.3152 0.036 Uiso 1 1 calc R
C34 C 1.35932(18) 0.9194(2) 0.26829(16) 0.0308(6) Uani 1 1 d .
H34A H 1.4174 0.9022 0.2825 0.037 Uiso 1 1 calc R
C35 C 1.34034(18) 0.9905(2) 0.22779(15) 0.0310(6) Uani 1 1 d .
H35A H 1.3864 1.0226 0.2131 0.037 Uiso 1 1 calc R
C36 C 1.25411(15) 1.01725(18) 0.20731(12) 0.0212(4) Uani 1 1 d .
C37 C 1.17856(16) 1.13102(17) 0.14332(11) 0.0200(4) Uani 1 1 d .
C38 C 1.18062(17) 1.20801(18) 0.09999(11) 0.0217(4) Uani 1 1 d .
C39 C 1.2488(2) 1.2516(2) 0.07759(14) 0.0310(6) Uani 1 1 d .
H39A H 1.3070 1.2318 0.0890 0.037 Uiso 1 1 calc R
C40 C 1.2283(2) 1.3256(2) 0.03774(14) 0.0341(7) Uani 1 1 d .
H40A H 1.2733 1.3570 0.0214 0.041 Uiso 1 1 calc R
C41 C 1.1431(3) 1.3540(2) 0.02149(14) 0.0338(7) Uani 1 1 d .
H41A H 1.1309 1.4048 -0.0058 0.041 Uiso 1 1 calc R
C42 C 1.0745(2) 1.3099(2) 0.04416(14) 0.0302(6) Uani 1 1 d .
H42A H 1.0162 1.3295 0.0329 0.036 Uiso 1 1 calc R
C43 C 1.09557(18) 1.23650(16) 0.08365(11) 0.0210(4) Uani 1 1 d .
C44 C 1.04146(16) 1.17503(16) 0.11599(11) 0.0181(4) Uani 1 1 d .
C45 C 0.90201(16) 1.12392(17) 0.13307(12) 0.0200(4) Uani 1 1 d .
C46 C 0.81359(18) 1.1453(2) 0.11564(14) 0.0270(5) Uani 1 1 d .
H46A H 0.7983 1.1948 0.0879 0.032 Uiso 1 1 calc R
C47 C 0.74956(18) 1.0967(2) 0.13763(15) 0.0292(5) Uani 1 1 d .
H47A H 0.6902 1.1116 0.1257 0.035 Uiso 1 1 calc R
C48 C 0.77413(18) 1.0250(2) 0.17795(17) 0.0332(7) Uani 1 1 d .
H48A H 0.7318 0.9896 0.1946 0.040 Uiso 1 1 calc R
C49 C 0.86104(16) 1.0060(2) 0.19350(14) 0.0269(5) Uani 1 1 d .
H49A H 0.8766 0.9572 0.2216 0.032 Uiso 1 1 calc R
C50 C 0.87142(19) 0.84797(19) 0.08875(13) 0.0247(5) Uani 1 1 d .
C51 C 0.8482(3) 0.9141(2) 0.03997(15) 0.0373(7) Uani 1 1 d .
H51A H 0.7943 0.9471 0.0449 0.056 Uiso 1 1 calc R
H51B H 0.8400 0.8785 0.0030 0.056 Uiso 1 1 calc R
H51C H 0.8947 0.9610 0.0393 0.056 Uiso 1 1 calc R
C52 C 1.0792(2) 0.8855(2) 0.08893(13) 0.0275(5) Uani 1 1 d .
C53 C 1.1040(3) 0.8282(3) 0.04118(18) 0.0504(11) Uani 1 1 d .
H53A H 1.1646 0.8414 0.0370 0.076 Uiso 1 1 calc R
H53B H 1.0668 0.8444 0.0046 0.076 Uiso 1 1 calc R
H53C H 1.0975 0.7604 0.0498 0.076 Uiso 1 1 calc R
C1S C 0.5833(3) 0.7282(4) 0.0264(2) 0.0474(9) Uani 1 1 d .
N1S N 0.5587(3) 0.6631(3) -0.00085(18) 0.0559(10) Uani 1 1 d .
C2S C 0.6142(5) 0.8121(4) 0.0603(3) 0.0738(16) Uani 1 1 d .
H2S1 H 0.6773 0.8088 0.0705 0.111 Uiso 1 1 calc R
H2S2 H 0.5875 0.8145 0.0963 0.111 Uiso 1 1 calc R
H2S3 H 0.5986 0.8697 0.0370 0.111 Uiso 1 1 calc R
N1A N 1.3566(4) 0.9039(4) 0.0170(3) 0.0744(14) Uani 1 1 d .
O1A O 1.3435(7) 0.9817(5) -0.0017(4) 0.200(5) Uani 1 1 d .
O2A O 1.3079(4) 0.8585(5) 0.0405(3) 0.125(2) Uani 1 1 d .
O3A O 1.4199(5) 0.8623(5) 0.0171(4) 0.155(3) Uani 1 1 d .

loop_
_atom_site_aniso_label
_atom_site_aniso_U_11
_atom_site_aniso_U_22
_atom_site_aniso_U_33
_atom_site_aniso_U_23
_atom_site_aniso_U_13
_atom_site_aniso_U_12
Ru1 0.01285(7) 0.01249(6) 0.02851(9) 0.00205(6) 0.00909(6) -0.00064(5)
N1 0.0154(8) 0.0154(7) 0.0370(12) 0.0065(7) 0.0098(8) 0.0006(6)
C1 0.0175(10) 0.0159(8) 0.0450(15) 0.0089(9) 0.0113(10) 0.0019(7)
Ru2 0.01137(6) 0.01177(6) 0.02081(8) 0.00104(5) 0.00530(5) -0.00082(5)
N2 0.0147(8) 0.0151(7) 0.0267(9) 0.0046(6) 0.0060(7) -0.0016(6)
C2 0.0209(11) 0.0222(10) 0.0547(19) 0.0179(12) 0.0092(12) 0.0012(9)
N3 0.0146(8) 0.0141(7) 0.0250(9) 0.0024(6) 0.0069(7) -0.0011(6)
C3 0.0258(13) 0.0310(13) 0.053(2) 0.0236(14) 0.0021(13) -0.0044(11)
N4 0.0148(8) 0.0153(7) 0.0231(9) 0.0004(6) 0.0060(7) -0.0009(6)
C4 0.0279(14) 0.0310(13) 0.0406(16) 0.0176(12) -0.0006(12) -0.0086(11)
C5 0.0181(10) 0.0211(9) 0.0361(14) 0.0110(9) 0.0070(9) -0.0022(8)
N5 0.0149(8) 0.0170(7) 0.0341(11) 0.0016(7) 0.0109(8) -0.0004(6)
C6 0.0197(10) 0.0194(9) 0.0296(12) 0.0077(8) 0.0052(9) -0.0032(8)
N6 0.0149(8) 0.0149(7) 0.0343(11) 0.0005(7) 0.0114(8) -0.0005(6)
C7 0.0224(11) 0.0245(10) 0.0245(11) 0.0061(8) 0.0048(9) -0.0055(9)
N7 0.0154(8) 0.0144(7) 0.0300(10) 0.0022(7) 0.0096(7) 0.0004(6)
N8 0.0132(7) 0.0152(7) 0.0241(9) 0.0002(6) 0.0052(7) -0.0006(6)
C8 0.0172(9) 0.0206(9) 0.0244(11) 0.0035(8) 0.0054(8) -0.0029(7)
N9 0.0154(8) 0.0145(7) 0.0218(9) 0.0011(6) 0.0054(7) -0.0021(6)
C9 0.0143(9) 0.0206(9) 0.0232(10) 0.0008(7) 0.0053(8) -0.0023(7)
N10 0.0144(8) 0.0155(7) 0.0247(9) 0.0009(6) 0.0056(7) 0.0003(6)
C10 0.0198(10) 0.0300(11) 0.0234(11) -0.0017(9) 0.0066(9) -0.0049(9)
C11 0.0187(10) 0.0296(11) 0.0270(12) -0.0066(9) 0.0052(9) -0.0023(9)
N11 0.0171(8) 0.0165(7) 0.0290(10) -0.0012(7) 0.0074(7) -0.0029(6)
C12 0.0170(9) 0.0203(9) 0.0304(12) -0.0058(8) 0.0057(9) 0.0007(8)
N12 0.0159(8) 0.0179(7) 0.0252(9) 0.0000(7) 0.0049(7) -0.0022(6)
N13 0.0181(9) 0.0215(9) 0.0376(12) -0.0030(8) 0.0116(9) 0.0000(7)
C13 0.0156(9) 0.0158(8) 0.0253(11) -0.0010(7) 0.0043(8) 0.0011(7)
N14 0.0173(9) 0.0273(10) 0.0375(13) -0.0047(9) 0.0078(9) -0.0001(8)
C14 0.0170(10) 0.0226(10) 0.0542(18) -0.0034(11) 0.0143(11) -0.0024(9)
N15 0.0160(9) 0.0311(11) 0.0331(12) 0.0075(9) 0.0068(8) -0.0057(8)
C15 0.0152(11) 0.0317(13) 0.063(2) -0.0060(14) 0.0149(12) -0.0028(10)
N16 0.0202(9) 0.0228(9) 0.0306(11) 0.0088(8) 0.0077(8) 0.0037(7)
C16 0.0170(11) 0.0384(15) 0.055(2) -0.0037(14) 0.0157(12) 0.0018(11)
C17 0.0210(12) 0.0323(13) 0.0490(18) -0.0080(12) 0.0166(12) 0.0011(10)
C18 0.0154(9) 0.0215(9) 0.0376(14) -0.0009(9) 0.0120(9) 0.0012(8)
C19 0.0192(10) 0.0146(8) 0.0290(11) 0.0020(7) 0.0090(9) -0.0005(7)
C20 0.0222(10) 0.0150(8) 0.0280(11) 0.0032(7) 0.0083(9) -0.0027(7)
C21 0.0269(12) 0.0199(10) 0.0326(13) -0.0004(9) 0.0078(10) -0.0001(9)
C22 0.0332(14) 0.0235(11) 0.0287(13) -0.0006(9) 0.0004(11) -0.0034(10)
C23 0.0275(13) 0.0334(14) 0.0310(14) -0.0014(11) -0.0009(11) -0.0060(11)
C24 0.0215(11) 0.0323(13) 0.0326(14) -0.0010(11) 0.0038(10) -0.0030(10)
C25 0.0188(10) 0.0208(9) 0.0291(12) 0.0024(8) 0.0056(9) -0.0028(8)
C26 0.0169(10) 0.0198(9) 0.0298(12) 0.0007(8) 0.0070(9) -0.0019(7)
C27 0.0156(9) 0.0203(9) 0.0341(13) 0.0011(9) 0.0088(9) 0.0016(8)
C28 0.0151(10) 0.0296(12) 0.0457(17) -0.0027(11) 0.0109(10) 0.0015(9)
C29 0.0213(11) 0.0233(10) 0.0462(17) -0.0005(10) 0.0169(11) 0.0033(9)
C30 0.0246(12) 0.0216(10) 0.0404(15) -0.0055(10) 0.0152(11) -0.0010(9)
C31 0.0190(10) 0.0186(9) 0.0334(13) -0.0017(8) 0.0118(9) -0.0018(8)
C32 0.0165(10) 0.0207(9) 0.0351(13) 0.0073(9) 0.0050(9) 0.0012(8)
C33 0.0189(11) 0.0242(11) 0.0454(17) 0.0080(11) 0.0036(11) 0.0032(9)
C34 0.0159(10) 0.0271(12) 0.0488(18) 0.0030(11) 0.0026(11) 0.0030(9)
C35 0.0150(10) 0.0342(13) 0.0443(17) 0.0061(12) 0.0062(10) -0.0026(10)
C36 0.0123(8) 0.0234(10) 0.0285(11) 0.0026(8) 0.0048(8) -0.0013(7)
C37 0.0178(9) 0.0203(9) 0.0227(10) 0.0017(7) 0.0060(8) -0.0052(7)
C38 0.0230(10) 0.0213(9) 0.0221(10) 0.0005(8) 0.0069(8) -0.0090(8)
C39 0.0285(13) 0.0352(14) 0.0305(13) 0.0041(11) 0.0087(11) -0.0146(11)
C40 0.0431(18) 0.0314(13) 0.0306(14) 0.0034(11) 0.0153(13) -0.0160(13)
C41 0.0493(19) 0.0229(11) 0.0321(14) 0.0079(10) 0.0160(13) -0.0064(12)
C42 0.0370(15) 0.0230(11) 0.0328(14) 0.0097(10) 0.0120(12) -0.0002(10)
C43 0.0263(11) 0.0155(8) 0.0227(10) 0.0015(7) 0.0084(9) -0.0038(8)
C44 0.0205(10) 0.0144(7) 0.0202(9) 0.0021(7) 0.0055(8) -0.0001(7)
C45 0.0166(9) 0.0185(8) 0.0257(11) 0.0019(8) 0.0053(8) 0.0034(7)
C46 0.0181(11) 0.0285(12) 0.0345(14) 0.0040(10) 0.0035(10) 0.0053(9)
C47 0.0159(10) 0.0299(12) 0.0416(16) 0.0027(11) 0.0035(10) 0.0050(9)
C48 0.0130(10) 0.0311(13) 0.057(2) 0.0058(13) 0.0110(11) 0.0000(9)
C49 0.0138(9) 0.0246(10) 0.0435(15) 0.0106(10) 0.0083(10) -0.0006(8)
C50 0.0248(12) 0.0216(10) 0.0277(12) -0.0041(9) 0.0037(10) -0.0019(9)
C51 0.052(2) 0.0297(13) 0.0285(14) 0.0005(11) -0.0012(14) 0.0019(14)
C52 0.0294(13) 0.0251(11) 0.0295(13) -0.0031(9) 0.0091(11) -0.0022(10)
C53 0.072(3) 0.043(2) 0.0400(19) -0.0140(16) 0.023(2) 0.003(2)
C1S 0.043(2) 0.055(2) 0.047(2) 0.0012(18) 0.0157(17) 0.0048(18)
N1S 0.052(2) 0.068(3) 0.050(2) -0.0057(19) 0.0131(18) 0.005(2)
C2S 0.083(4) 0.062(3) 0.075(4) -0.018(3) 0.005(3) 0.006(3)
N1A 0.072(3) 0.057(3) 0.087(4) -0.010(3) -0.015(3) 0.003(3)
O1A 0.323(13) 0.071(4) 0.158(7) 0.014(4) -0.130(7) 0.031(6)
O2A 0.119(5) 0.112(5) 0.153(6) -0.026(4) 0.052(4) -0.049(4)
O3A 0.156(7) 0.117(5) 0.202(8) 0.054(5) 0.060(6) 0.074(5)

loop_
_atom_type_symbol
_atom_type_description
_atom_type_scat_dispersion_real
_atom_type_scat_dispersion_imag
_atom_type_scat_source
C C 0.0033 0.0016 'International Tables Vol C Tables 4.2.6.8 and 6.1.1.4'
H H 0.0000 0.0000 'International Tables Vol C Tables 4.2.6.8 and 6.1.1.4'
N N 0.0061 0.0033 'International Tables Vol C Tables 4.2.6.8 and 6.1.1.4'
Ru Ru -1.2594 0.8363 'International Tables Vol C Tables 4.2.6.8 and 6.1.1.4'
O O 0.0106 0.0060 'International Tables Vol C Tables 4.2.6.8 and 6.1.1.4'

loop_
_geom_angle_atom_site_label_1
_geom_angle_atom_site_label_2
_geom_angle_atom_site_label_3
_geom_angle
N6 Ru1 N11 86.71(9)
N6 Ru1 N1 95.54(9)
N11 Ru1 N1 176.67(9)
N6 Ru1 N5 88.41(8)
N11 Ru1 N5 91.98(9)
N1 Ru1 N5 90.54(9)
N6 Ru1 N2 173.65(8)
N11 Ru1 N2 99.59(8)
N1 Ru1 N2 78.14(8)
N5 Ru1 N2 92.17(8)
N6 Ru1 N7 88.07(8)
N11 Ru1 N7 89.38(8)
N1 Ru1 N7 88.25(8)
N5 Ru1 N7 176.15(8)
N2 Ru1 N7 91.16(8)
C1 N1 C5 117.8(2)
C1 N1 Ru1 126.0(2)
C5 N1 Ru1 116.09(16)
N1 C1 C2 122.8(3)
N9 Ru2 N12 84.97(8)
N9 Ru2 N4 95.74(8)
N12 Ru2 N4 174.47(9)
N9 Ru2 N10 88.49(8)
N12 Ru2 N10 94.00(9)
N4 Ru2 N10 91.49(8)
N9 Ru2 N3 173.94(8)
N12 Ru2 N3 101.05(8)
N4 Ru2 N3 78.19(8)
N10 Ru2 N3 91.77(8)
N9 Ru2 N8 88.53(8)
N12 Ru2 N8 86.94(8)
N4 Ru2 N8 87.60(8)
N10 Ru2 N8 176.78(7)
N3 Ru2 N8 91.07(8)
N3 N2 C6 107.6(2)
N3 N2 Ru1 137.26(17)
C6 N2 Ru1 112.49(15)
C1 C2 C3 119.5(3)
N2 N3 C8 107.76(19)
N2 N3 Ru2 137.76(17)
C8 N3 Ru2 112.15(15)
C2 C3 C4 118.8(3)
C13 N4 C9 118.4(2)
C13 N4 Ru2 125.42(17)
C9 N4 Ru2 115.98(16)
C3 C4 C5 118.8(3)
N1 C5 C4 122.2(3)
N1 C5 C6 114.8(2)
C4 C5 C6 123.0(3)
C14 N5 C18 116.7(2)
C14 N5 Ru1 118.02(18)
C18 N5 Ru1 125.32(17)
N2 C6 C7 110.5(2)
N2 C6 C5 116.3(2)
C7 C6 C5 133.1(3)
C19 N6 C26 108.7(2)
C19 N6 Ru1 125.75(17)
C26 N6 Ru1 125.19(17)
C6 C7 C8 103.6(2)
C31 N7 C27 115.3(2)
C31 N7 Ru1 120.34(17)
C27 N7 Ru1 124.32(17)
C32 N8 C36 115.4(2)
C32 N8 Ru2 120.41(16)
C36 N8 Ru2 124.23(17)
N3 C8 C7 110.4(2)
N3 C8 C9 117.1(2)
C7 C8 C9 132.5(3)
C44 N9 C37 108.98(19)
C44 N9 Ru2 125.15(16)
C37 N9 Ru2 125.12(17)
N4 C9 C10 121.5(2)
N4 C9 C8 114.1(2)
C10 C9 C8 124.3(2)
C49 N10 C45 116.3(2)
C49 N10 Ru2 118.43(17)
C45 N10 Ru2 125.25(16)
C11 C10 C9 119.7(3)
C10 C11 C12 118.7(2)
C50 N11 Ru1 176.9(2)
C13 C12 C11 119.0(2)
C52 N12 Ru2 168.8(2)
C19 N13 C18 125.2(2)
N4 C13 C12 122.7(2)
C26 N14 C27 125.0(2)
N5 C14 C15 124.7(3)
C37 N15 C36 125.8(2)
C14 C15 C16 118.7(3)
C44 N16 C45 125.2(2)
C17 C16 C15 118.0(3)
C16 C17 C18 121.2(3)
N5 C18 N13 125.8(2)
N5 C18 C17 120.7(3)
N13 C18 C17 113.5(2)
N13 C19 N6 129.4(2)
N13 C19 C20 121.5(2)
N6 C19 C20 109.0(2)
C25 C20 C21 120.9(3)
C25 C20 C19 106.5(2)
C21 C20 C19 132.6(2)
C20 C21 C22 117.7(3)
C21 C22 C23 121.2(3)
C24 C23 C22 120.8(3)
C25 C24 C23 117.7(3)
C24 C25 C20 121.6(3)
C24 C25 C26 132.0(3)
C20 C25 C26 106.2(2)
N14 C26 N6 129.9(3)
N14 C26 C25 120.6(2)
N6 C26 C25 109.5(2)
N7 C27 N14 126.1(2)
N7 C27 C28 121.3(3)
N14 C27 C28 112.5(2)
C29 C28 C27 121.7(3)
C28 C29 C30 117.3(2)
C31 C30 C29 118.9(3)
N7 C31 C30 125.4(3)
N8 C32 C33 125.2(2)
C32 C33 C34 119.5(3)
C35 C34 C33 116.9(3)
C34 C35 C36 121.7(3)
N8 C36 N15 125.9(2)
N8 C36 C35 121.4(2)
N15 C36 C35 112.7(2)
N15 C37 N9 129.8(2)
N15 C37 C38 121.1(2)
N9 C37 C38 109.0(2)
C43 C38 C39 121.8(3)
C43 C38 C37 106.4(2)
C39 C38 C37 131.7(3)
C38 C39 C40 117.2(3)
C41 C40 C39 120.9(3)
C40 C41 C42 121.8(3)
C43 C42 C41 116.8(3)
C42 C43 C38 121.5(2)
C42 C43 C44 131.7(3)
C38 C43 C44 106.7(2)
N16 C44 N9 130.0(2)
N16 C44 C43 121.2(2)
N9 C44 C43 108.7(2)
N10 C45 N16 125.6(2)
N10 C45 C46 120.7(2)
N16 C45 C46 113.7(2)
C47 C46 C45 121.7(3)
C46 C47 C48 117.6(3)
C49 C48 C47 118.9(3)
N10 C49 C48 124.8(3)
N11 C50 C51 176.8(3)
N12 C52 C53 177.5(4)
N1S C1S C2S 179.0(6)
O3A N1A O2A 109.7(7)
O3A N1A O1A 125.1(10)
O2A N1A O1A 125.2(9)

loop_
_geom_bond_atom_site_label_1
_geom_bond_atom_site_label_2
_geom_bond_distance
Ru1 N6 2.020(2)
Ru1 N11 2.023(2)
Ru1 N1 2.063(2)
Ru1 N5 2.090(2)
Ru1 N2 2.120(2)
Ru1 N7 2.120(2)
N1 C1 1.346(3)
N1 C5 1.360(4)
C1 C2 1.382(4)
Ru2 N9 2.0144(19)
Ru2 N12 2.027(2)
Ru2 N4 2.060(2)
Ru2 N10 2.099(2)
Ru2 N3 2.1147(19)
Ru2 N8 2.118(2)
N2 N3 1.356(3)
N2 C6 1.368(3)
C2 C3 1.382(6)
N3 C8 1.362(3)
C3 C4 1.391(4)
N4 C13 1.348(3)
N4 C9 1.365(3)
C4 C5 1.397(4)
C5 C6 1.456(3)
N5 C14 1.361(4)
N5 C18 1.363(3)
C6 C7 1.387(4)
N6 C19 1.366(3)
N6 C26 1.367(3)
C7 C8 1.397(3)
N7 C31 1.360(3)
N7 C27 1.366(3)
N8 C32 1.358(3)
N8 C36 1.370(3)
C8 C9 1.452(3)
N9 C44 1.366(3)
N9 C37 1.372(3)
C9 C10 1.391(4)
N10 C49 1.357(3)
N10 C45 1.361(3)
C10 C11 1.390(4)
C11 C12 1.392(4)
N11 C50 1.141(4)
C12 C13 1.389(4)
N12 C52 1.140(3)
N13 C19 1.301(3)
N13 C18 1.381(4)
N14 C26 1.301(3)
N14 C27 1.373(4)
C14 C15 1.377(4)
N15 C37 1.290(4)
N15 C36 1.370(4)
C15 C16 1.386(5)
N16 C44 1.299(3)
N16 C45 1.376(3)
C16 C17 1.376(5)
C17 C18 1.412(4)
C19 C20 1.480(4)
C20 C25 1.389(4)
C20 C21 1.390(4)
C21 C22 1.392(4)
C22 C23 1.396(5)
C23 C24 1.390(5)
C24 C25 1.385(4)
C25 C26 1.475(4)
C27 C28 1.412(4)
C28 C29 1.364(4)
C29 C30 1.390(4)
C30 C31 1.377(4)
C32 C33 1.375(4)
C33 C34 1.390(4)
C34 C35 1.368(5)
C35 C36 1.411(4)
C37 C38 1.474(3)
C38 C43 1.385(4)
C38 C39 1.388(4)
C39 C40 1.392(5)
C40 C41 1.387(5)
C41 C42 1.400(4)
C42 C43 1.382(4)
C43 C44 1.480(3)
C45 C46 1.413(4)
C46 C47 1.365(4)
C47 C48 1.385(5)
C48 C49 1.378(4)
C50 C51 1.462(4)
C52 C53 1.458(4)
C1S N1S 1.143(6)
C1S C2S 1.456(7)
N1A O3A 1.146(8)
N1A O2A 1.180(8)
N1A O1A 1.181(7)

loop_
_geom_torsion_atom_site_label_1
_geom_torsion_atom_site_label_2
_geom_torsion_atom_site_label_3
_geom_torsion_atom_site_label_4
_geom_torsion
N6 Ru1 N1 C1 7.5(2)
N11 Ru1 N1 C1 139.9(14)
N5 Ru1 N1 C1 -80.9(2)
N2 Ru1 N1 C1 -173.0(2)
N7 Ru1 N1 C1 95.4(2)
N6 Ru1 N1 C5 -169.36(18)
N11 Ru1 N1 C5 -37.0(16)
N5 Ru1 N1 C5 102.19(19)
N2 Ru1 N1 C5 10.09(18)
N7 Ru1 N1 C5 -81.47(19)
C5 N1 C1 C2 0.2(4)
Ru1 N1 C1 C2 -176.7(2)
N6 Ru1 N2 N3 -166.9(6)
N11 Ru1 N2 N3 5.7(2)
N1 Ru1 N2 N3 -171.8(2)
N5 Ru1 N2 N3 98.1(2)
N7 Ru1 N2 N3 -83.9(2)
N6 Ru1 N2 C6 -8.5(8)
N11 Ru1 N2 C6 164.11(17)
N1 Ru1 N2 C6 -13.42(17)
N5 Ru1 N2 C6 -103.52(18)
N7 Ru1 N2 C6 74.54(18)
N1 C1 C2 C3 1.3(4)
C6 N2 N3 C8 -3.9(3)
Ru1 N2 N3 C8 155.17(19)
C6 N2 N3 Ru2 156.4(2)
Ru1 N2 N3 Ru2 -44.5(4)
N9 Ru2 N3 N2 -172.6(7)
N12 Ru2 N3 N2 0.6(3)
N4 Ru2 N3 N2 -173.8(3)
N10 Ru2 N3 N2 95.0(2)
N8 Ru2 N3 N2 -86.5(2)
N9 Ru2 N3 C8 -12.9(9)
N12 Ru2 N3 C8 160.35(17)
N4 Ru2 N3 C8 -14.06(16)
N10 Ru2 N3 C8 -105.22(17)
N8 Ru2 N3 C8 73.26(17)
C1 C2 C3 C4 -1.1(5)
N9 Ru2 N4 C13 6.0(2)
N12 Ru2 N4 C13 103.1(8)
N10 Ru2 N4 C13 -82.6(2)
N3 Ru2 N4 C13 -174.1(2)
N8 Ru2 N4 C13 94.3(2)
N9 Ru2 N4 C9 -168.57(17)
N12 Ru2 N4 C9 -71.4(9)
N10 Ru2 N4 C9 102.80(17)
N3 Ru2 N4 C9 11.31(17)
N8 Ru2 N4 C9 -80.29(17)
C2 C3 C4 C5 -0.4(5)
C1 N1 C5 C4 -1.7(4)
Ru1 N1 C5 C4 175.4(2)
C1 N1 C5 C6 177.6(2)
Ru1 N1 C5 C6 -5.2(3)
C3 C4 C5 N1 1.8(5)
C3 C4 C5 C6 -177.5(3)
N6 Ru1 N5 C14 177.9(2)
N11 Ru1 N5 C14 91.2(2)
N1 Ru1 N5 C14 -86.6(2)
N2 Ru1 N5 C14 -8.5(2)
N7 Ru1 N5 C14 -158.2(13)
N6 Ru1 N5 C18 -3.2(2)
N11 Ru1 N5 C18 -89.8(2)
N1 Ru1 N5 C18 92.4(2)
N2 Ru1 N5 C18 170.5(2)
N7 Ru1 N5 C18 20.7(15)
N3 N2 C6 C7 3.5(3)
Ru1 N2 C6 C7 -161.32(18)
N3 N2 C6 C5 179.9(2)
Ru1 N2 C6 C5 15.0(3)
N1 C5 C6 N2 -6.9(3)
C4 C5 C6 N2 172.4(3)
N1 C5 C6 C7 168.4(3)
C4 C5 C6 C7 -12.2(5)
N11 Ru1 N6 C19 94.2(2)
N1 Ru1 N6 C19 -88.3(2)
N5 Ru1 N6 C19 2.1(2)
N2 Ru1 N6 C19 -93.2(7)
N7 Ru1 N6 C19 -176.3(2)
N11 Ru1 N6 C26 -78.0(2)
N1 Ru1 N6 C26 99.6(2)
N5 Ru1 N6 C26 -170.0(2)
N2 Ru1 N6 C26 94.7(7)
N7 Ru1 N6 C26 11.5(2)
N2 C6 C7 C8 -1.6(3)
C5 C6 C7 C8 -177.1(3)
N6 Ru1 N7 C31 169.4(2)
N11 Ru1 N7 C31 -103.9(2)
N1 Ru1 N7 C31 73.8(2)
N5 Ru1 N7 C31 145.5(13)
N2 Ru1 N7 C31 -4.3(2)
N6 Ru1 N7 C27 -8.0(2)
N11 Ru1 N7 C27 78.7(2)
N1 Ru1 N7 C27 -103.6(2)
N5 Ru1 N7 C27 -31.9(15)
N2 Ru1 N7 C27 178.3(2)
N9 Ru2 N8 C32 176.1(2)
N12 Ru2 N8 C32 -98.9(2)
N4 Ru2 N8 C32 80.3(2)
N10 Ru2 N8 C32 154.0(14)
N3 Ru2 N8 C32 2.1(2)
N9 Ru2 N8 C36 -3.6(2)
N12 Ru2 N8 C36 81.5(2)
N4 Ru2 N8 C36 -99.4(2)
N10 Ru2 N8 C36 -25.6(16)
N3 Ru2 N8 C36 -177.5(2)
N2 N3 C8 C7 3.0(3)
Ru2 N3 C8 C7 -162.83(18)
N2 N3 C8 C9 -178.9(2)
Ru2 N3 C8 C9 15.2(3)
C6 C7 C8 N3 -0.9(3)
C6 C7 C8 C9 -178.5(3)
N12 Ru2 N9 C44 89.4(2)
N4 Ru2 N9 C44 -96.1(2)
N10 Ru2 N9 C44 -4.8(2)
N3 Ru2 N9 C44 -97.3(8)
N8 Ru2 N9 C44 176.4(2)
N12 Ru2 N9 C37 -79.6(2)
N4 Ru2 N9 C37 94.9(2)
N10 Ru2 N9 C37 -173.7(2)
N3 Ru2 N9 C37 93.7(8)
N8 Ru2 N9 C37 7.5(2)
C13 N4 C9 C10 -0.6(3)
Ru2 N4 C9 C10 174.33(19)
C13 N4 C9 C8 178.3(2)
Ru2 N4 C9 C8 -6.7(3)
N3 C8 C9 N4 -6.1(3)
C7 C8 C9 N4 171.4(3)
N3 C8 C9 C10 172.9(2)
C7 C8 C9 C10 -9.6(5)
N9 Ru2 N10 C49 -176.2(2)
N12 Ru2 N10 C49 98.9(2)
N4 Ru2 N10 C49 -80.5(2)
N3 Ru2 N10 C49 -2.3(2)
N8 Ru2 N10 C49 -154.2(14)
N9 Ru2 N10 C45 3.2(2)
N12 Ru2 N10 C45 -81.6(2)
N4 Ru2 N10 C45 98.9(2)
N3 Ru2 N10 C45 177.2(2)
N8 Ru2 N10 C45 25.3(16)
N4 C9 C10 C11 0.7(4)
C8 C9 C10 C11 -178.1(2)
C9 C10 C11 C12 -0.3(4)
N6 Ru1 N11 C50 77(4)
N1 Ru1 N11 C50 -56(5)
N5 Ru1 N11 C50 165(4)
N2 Ru1 N11 C50 -102(4)
N7 Ru1 N11 C50 -11(4)
C10 C11 C12 C13 -0.3(4)
N9 Ru2 N12 C52 64.0(12)
N4 Ru2 N12 C52 -33.6(17)
N10 Ru2 N12 C52 152.1(12)
N3 Ru2 N12 C52 -115.3(12)
N8 Ru2 N12 C52 -24.8(12)
C9 N4 C13 C12 0.1(4)
Ru2 N4 C13 C12 -174.35(18)
C11 C12 C13 N4 0.4(4)
C18 N5 C14 C15 -0.2(5)
Ru1 N5 C14 C15 178.9(3)
N5 C14 C15 C16 0.5(6)
C14 C15 C16 C17 -0.1(6)
C15 C16 C17 C18 -0.5(6)
C14 N5 C18 N13 -179.4(3)
Ru1 N5 C18 N13 1.6(4)
C14 N5 C18 C17 -0.4(4)
Ru1 N5 C18 C17 -179.4(2)
C19 N13 C18 N5 2.5(5)
C19 N13 C18 C17 -176.5(3)
C16 C17 C18 N5 0.8(5)
C16 C17 C18 N13 179.9(3)
C18 N13 C19 N6 -4.0(5)
C18 N13 C19 C20 172.7(3)
C26 N6 C19 N13 174.1(3)
Ru1 N6 C19 N13 0.9(4)
C26 N6 C19 C20 -2.9(3)
Ru1 N6 C19 C20 -176.13(16)
N13 C19 C20 C25 -173.5(2)
N6 C19 C20 C25 3.8(3)
N13 C19 C20 C21 6.5(4)
N6 C19 C20 C21 -176.2(3)
C25 C20 C21 C22 -0.4(4)
C19 C20 C21 C22 179.6(3)
C20 C21 C22 C23 -0.1(4)
C21 C22 C23 C24 0.4(5)
C22 C23 C24 C25 -0.2(5)
C23 C24 C25 C20 -0.4(4)
C23 C24 C25 C26 -175.6(3)
C21 C20 C25 C24 0.7(4)
C19 C20 C25 C24 -179.4(3)
C21 C20 C25 C26 177.0(2)
C19 C20 C25 C26 -3.1(3)
C27 N14 C26 N6 -4.4(5)
C27 N14 C26 C25 172.9(3)
C19 N6 C26 N14 178.6(3)
Ru1 N6 C26 N14 -8.2(4)
C19 N6 C26 C25 1.0(3)
Ru1 N6 C26 C25 174.23(17)
C24 C25 C26 N14 -0.7(5)
C20 C25 C26 N14 -176.4(3)
C24 C25 C26 N6 177.2(3)
C20 C25 C26 N6 1.5(3)
C31 N7 C27 N14 -177.3(3)
Ru1 N7 C27 N14 0.2(4)
C31 N7 C27 C28 0.6(4)
Ru1 N7 C27 C28 178.1(2)
C26 N14 C27 N7 8.5(5)
C26 N14 C27 C28 -169.5(3)
N7 C27 C28 C29 -1.5(5)
N14 C27 C28 C29 176.7(3)
C27 C28 C29 C30 1.2(5)
C28 C29 C30 C31 -0.1(5)
C27 N7 C31 C30 0.6(4)
Ru1 N7 C31 C30 -177.0(2)
C29 C30 C31 N7 -0.8(5)
C36 N8 C32 C33 0.3(4)
Ru2 N8 C32 C33 -179.4(2)
N8 C32 C33 C34 0.5(5)
C32 C33 C34 C35 -1.2(5)
C33 C34 C35 C36 1.1(5)
C32 N8 C36 N15 179.7(3)
Ru2 N8 C36 N15 -0.6(4)
C32 N8 C36 C35 -0.3(4)
Ru2 N8 C36 C35 179.3(2)
C37 N15 C36 N8 2.8(5)
C37 N15 C36 C35 -177.1(3)
C34 C35 C36 N8 -0.4(5)
C34 C35 C36 N15 179.6(3)
C36 N15 C37 N9 2.1(5)
C36 N15 C37 C38 -179.1(3)
C44 N9 C37 N15 -178.9(3)
Ru2 N9 C37 N15 -8.5(4)
C44 N9 C37 C38 2.1(3)
Ru2 N9 C37 C38 172.56(16)
N15 C37 C38 C43 -179.4(3)
N9 C37 C38 C43 -0.3(3)
N15 C37 C38 C39 -1.2(5)
N9 C37 C38 C39 177.9(3)
C43 C38 C39 C40 -0.1(4)
C37 C38 C39 C40 -178.1(3)
C38 C39 C40 C41 0.1(5)
C39 C40 C41 C42 -0.1(5)
C40 C41 C42 C43 0.0(5)
C41 C42 C43 C38 0.0(4)
C41 C42 C43 C44 179.8(3)
C39 C38 C43 C42 0.0(4)
C37 C38 C43 C42 178.4(3)
C39 C38 C43 C44 -179.9(3)
C37 C38 C43 C44 -1.4(3)
C45 N16 C44 N9 -0.3(5)
C45 N16 C44 C43 177.4(2)
C37 N9 C44 N16 175.0(3)
Ru2 N9 C44 N16 4.5(4)
C37 N9 C44 C43 -3.0(3)
Ru2 N9 C44 C43 -173.44(16)
C42 C43 C44 N16 4.8(4)
C38 C43 C44 N16 -175.4(2)
C42 C43 C44 N9 -177.1(3)
C38 C43 C44 N9 2.7(3)
C49 N10 C45 N16 178.6(3)
Ru2 N10 C45 N16 -0.8(4)
C49 N10 C45 C46 -2.6(4)
Ru2 N10 C45 C46 178.0(2)
C44 N16 C45 N10 -1.6(4)
C44 N16 C45 C46 179.5(3)
N10 C45 C46 C47 1.6(4)
N16 C45 C46 C47 -179.5(3)
C45 C46 C47 C48 0.0(5)
C46 C47 C48 C49 -0.4(5)
C45 N10 C49 C48 2.3(5)
Ru2 N10 C49 C48 -178.2(3)
C47 C48 C49 N10 -0.8(5)
Ru1 N11 C50 C51 121(6)
Ru2 N12 C52 C53 73(9)
